data_7243297
loop_
_publ_author_name
'Rai, Sunil K.'
'Baidya, Debjani'
'Nangia, Ashwini K.'

_publ_section_title
;
 Salts, solvates and hydrates of the multi-kinase inhibitor drug pazopanib
 with hydroxybenzoic acids
;
_journal_issue 35
_journal_name_full CrystEngComm
_journal_page_first 5994
_journal_page_last 6011
_journal_paper_doi 10.1039/D1CE00785H
_journal_volume 23
_journal_year 2021
_chemical_formula_moiety '2(C34 H32 Eu N5 O11), C6 Co N6, 6(H2 O), N O3, C H4 O'
_chemical_formula_sum 'C75 H80 Co Eu2 N17 O32'
_chemical_formula_weight 2094.41
_space_group_crystal_system monoclinic
_space_group_IT_number 14
_space_group_name_Hall '-P 2ybc'
_space_group_name_H-M_alt 'P 1 21/c 1'
_atom_sites_solution_hydrogens mixed
_audit_creation_date 2021-07-07
_audit_creation_method
;
Olex2 1.3
(compiled 2020.11.12 svn.r5f609507 for OlexSys, GUI svn.r6272)
;
_audit_update_record
;
2021-07-07 deposited with the CCDC.	2021-07-28 downloaded from the CCDC.
;
_cell_angle_alpha 90
_cell_angle_beta 96.8000(10)
_cell_angle_gamma 90
_cell_formula_units_Z 4
_cell_length_a 10.2652(2)
_cell_length_b 20.5445(4)
_cell_length_c 39.9674(8)
_cell_measurement_reflns_used 9872
_cell_measurement_temperature 150(2)
_cell_measurement_theta_max 66.60
_cell_measurement_theta_min 2.42
_cell_volume 8369.6(3)
_computing_cell_refinement 'SAINT V8.38A (?, 2016)'
_computing_data_reduction 'SAINT V8.38A (?, 2016)'
_computing_molecular_graphics 'Olex2 1.3 (Dolomanov et al., 2009)'
_computing_publication_material 'Olex2 1.3 (Dolomanov et al., 2009)'
_computing_structure_refinement 'SHELXL 2017/1 (Sheldrick, 2015)'
_computing_structure_solution 'SHELXS-97 (Sheldrick, 1990)'
_diffrn_ambient_temperature 150(2)
_diffrn_measured_fraction_theta_full 0.996
_diffrn_measured_fraction_theta_max 0.996
_diffrn_measurement_device_type 'CCD area detector'
_diffrn_measurement_method 'phi and omega scans'
_diffrn_radiation_monochromator graphite
_diffrn_radiation_type CuK\a
_diffrn_radiation_wavelength 1.54178
_diffrn_reflns_av_R_equivalents 0.0843
_diffrn_reflns_av_unetI/netI 0.0473
_diffrn_reflns_Laue_measured_fraction_full 0.996
_diffrn_reflns_Laue_measured_fraction_max 0.996
_diffrn_reflns_limit_h_max 12
_diffrn_reflns_limit_h_min -11
_diffrn_reflns_limit_k_max 24
_diffrn_reflns_limit_k_min -24
_diffrn_reflns_limit_l_max 47
_diffrn_reflns_limit_l_min -45
_diffrn_reflns_number 124064
_diffrn_reflns_point_group_measured_fraction_full 0.996
_diffrn_reflns_point_group_measured_fraction_max 0.996
_diffrn_reflns_theta_full 66.629
_diffrn_reflns_theta_max 66.629
_diffrn_reflns_theta_min 2.422
_exptl_absorpt_coefficient_mu 12.945
_exptl_absorpt_correction_T_max 0.7528
_exptl_absorpt_correction_T_min 0.4463
_exptl_absorpt_correction_type none
_exptl_absorpt_process_details
;
SADABS-2016/2 (Bruker,2016/2) was used for absorption correction.
wR2(int) was 0.1585 before and 0.0673 after correction.
The Ratio of minimum to maximum transmission is 0.5929.
The \l/2 correction factor is Not present.
;
_exptl_crystal_colour 'clear yellowish white'
_exptl_crystal_density_diffrn 1.662
_exptl_crystal_density_method 'not measured'
_exptl_crystal_description block
_exptl_crystal_F_000 4232
_exptl_crystal_size_max 0.25
_exptl_crystal_size_mid 0.22
_exptl_crystal_size_min 0.2
_refine_diff_density_max 2.486
_refine_diff_density_min -1.288
_refine_diff_density_rms 0.108
_refine_ls_extinction_method none
_refine_ls_goodness_of_fit_ref 1.012
_refine_ls_hydrogen_treatment constr
_refine_ls_matrix_type full
_refine_ls_number_parameters 1145
_refine_ls_number_reflns 14751
_refine_ls_number_restraints 37
_refine_ls_restrained_S_all 1.031
_refine_ls_R_factor_all 0.0780
_refine_ls_R_factor_gt 0.0538
_refine_ls_shift/su_max 0.003
_refine_ls_shift/su_mean 0.000
_refine_ls_structure_factor_coef Fsqd
_refine_ls_weighting_details 'w=1/[\s^2^(Fo^2^)+(0.0513P)^2^+51.8948P] where P=(Fo^2^+2Fc^2^)/3'
_refine_ls_weighting_scheme calc
_refine_ls_wR_factor_gt 0.1251
_refine_ls_wR_factor_ref 0.1372
_reflns_Friedel_coverage 0.000
_reflns_number_gt 11008
_reflns_number_total 14751
_reflns_threshold_expression 'I > 2\s(I)'
_cod_data_source_file d1ce00785h2.cif
_cod_data_source_block 1
_cod_depositor_comments 'Adding full bibliography for 7243295--7243297.cif.'
_cod_database_code 7243297
_shelx_shelxl_version_number 2017/1
_shelx_space_group_comment
;
The symmetry employed for this shelxl refinement is uniquely defined
by the following loop, which should always be used as a source of
symmetry information in preference to the above space-group names.
They are only intended as comments.
;
_shelx_estimated_absorpt_t_max 0.182
_shelx_estimated_absorpt_t_min 0.140
_olex2_refinement_description
;
1. Fixed Uiso
 At 1.2 times of:
  All C(H) groups, All O(H,H,H) groups, All O(H,H,H,H,H,H,H,H,H,H,H,H,H,H,H,H,
  H,H,H,H,H,H,H,H,H,H) groups
 At 1.5 times of:
  All C(H,H,H) groups
2. Restrained distances
 N11-O31 = N11-O30 = N11-O32
 1.2 with sigma of 0.01
 O31-O30
 2.2 with sigma of 0.02
 O31-O32
 2.2 with sigma of 0.02
 O30-O32
 2.2 with sigma of 0.02
 O24-H24B
 0.85 with sigma of 0.01
3. Rigid bond restraints
 O31, N11, O30, O32
 with sigma for 1-2 distances of 0.01 and sigma for 1-3 distances of 0.01
4. Uiso/Uaniso restraints and constraints
Uanis(O30) \\sim Ueq, Uanis(O32) \\sim Ueq, Uanis(N11) \\sim Ueq: with sigma of
0.01 and sigma for terminal atoms of 0.02
Uanis(O33) \\sim Ueq: with sigma of 0.01 and sigma for terminal atoms of 0.02
5.a Riding coordinates:
 O32(H17A,H11A,H9A,H10A,H17B,H19A,H18A,H18B,H12A,H9B,H10B,H19B,H11B,H16A,H16B,
 H12B,H23A,H25A,H25B,H27A,H27B,H24A,H28A,H28B,H29A,H29B), O33(H33A,H33B,H24B)
5.b Aromatic/amide H refined with riding coordinates:
 C42(H42), C43(H43), C55(H55), C54(H54), C60(H60), C45(H45), C46(H46),
 C68(H68), C66(H66), C8(H8), C65(H65), C63(H63), C57(H57), C12(H12), C9(H9),
 C21(H21), C40(H40), C62(H62), C67(H67), C34(H34), C23(H23), C26(H26), C25(H25),
  C11(H11), C58(H58), C59(H59), C20(H20), C6(H6), C37(H37), C24(H24), C14(H14),
 C38(H38), C33(H33), C3(H3), C29(H29), C4(H4), C28(H28), C41(H41), C7(H7),
 C31(H31), C51(H51), C48(H48), C50(H50), C32(H32), C15(H15), C49(H49), C17(H17),
  C16(H16)
5.c Idealised Me refined as rotating group:
 C75(H75A,H75B,H75C)
;
_olex2_submission_special_instructions 'No special instructions were received'

loop_
_space_group_symop_operation_xyz
'x, y, z'
'-x, y+1/2, -z+1/2'
'-x, -y, -z'
'x, -y-1/2, z-1/2'

loop_
_atom_site_label
_atom_site_type_symbol
_atom_site_fract_x
_atom_site_fract_y
_atom_site_fract_z
_atom_site_U_iso_or_equiv
_atom_site_adp_type
_atom_site_occupancy
_atom_site_site_symmetry_order
_atom_site_calc_flag
_atom_site_refinement_flags_posn
_atom_site_refinement_flags_adp
_atom_site_refinement_flags_occupancy
_atom_site_disorder_assembly
_atom_site_disorder_group
Eu01 Eu 0.28505(3) 0.24150(2) 0.43611(2) 0.01477(10) Uani 1 1 d . . . . .
Eu02 Eu 1.22300(3) 0.74084(2) 0.81324(2) 0.01752(10) Uani 1 1 d . . . . .
Co03 Co 0.23692(9) 0.50150(4) 0.62290(2) 0.0178(2) Uani 1 1 d . . . . .
O14 O 1.2713(4) 0.79378(19) 0.87024(10) 0.0249(10) Uani 1 1 d . . . . .
O21 O 0.2364(4) 0.29831(19) 0.38077(11) 0.0240(9) Uani 1 1 d . . . . .
O8 O 0.4660(4) 0.19556(19) 0.46919(10) 0.0240(10) Uani 1 1 d . . . . .
O7 O 0.5608(4) 0.1169(2) 0.44239(10) 0.0278(10) Uani 1 1 d . . . . .
O11 O 1.0939(4) 0.83698(19) 0.80867(10) 0.0230(9) Uani 1 1 d . . . . .
O17 O 0.4173(4) 0.33716(19) 0.44132(11) 0.0255(10) Uani 1 1 d . . . . .
O9 O 1.3258(4) 0.6385(2) 0.80374(12) 0.0314(11) Uani 1 1 d . . . . .
O6 O 0.1910(4) 0.1338(2) 0.50431(10) 0.0287(10) Uani 1 1 d . . . . .
O19 O 0.4284(4) 0.1987(2) 0.39822(10) 0.0239(9) Uani 1 1 d . . . . .
O16 O 0.2048(4) 0.13333(18) 0.44128(10) 0.0224(9) Uani 1 1 d . . . . .
O2 O 1.2551(5) 0.7580(2) 0.75640(12) 0.0330(11) Uani 1 1 d . . . . .
O4 O 0.9096(4) 0.6285(2) 0.80897(12) 0.0350(11) Uani 1 1 d . . . . .
O10 O 1.4056(4) 0.8140(2) 0.81288(11) 0.0267(10) Uani 1 1 d . . . . .
O20 O 0.1249(4) 0.2106(2) 0.38602(10) 0.0253(10) Uani 1 1 d . . . . .
O12 O 1.0761(4) 0.7004(2) 0.85099(11) 0.0267(10) Uani 1 1 d . . . . .
O13 O 1.3783(4) 0.7054(2) 0.86286(11) 0.0286(10) Uani 1 1 d . . . . .
O5 O 0.2329(4) 0.2382(2) 0.49326(11) 0.0276(10) Uani 1 1 d . . . . .
O18 O 0.1048(4) 0.3110(2) 0.44253(11) 0.0292(10) Uani 1 1 d . . . . .
O1 O 1.3474(5) 0.8547(2) 0.75106(11) 0.0344(11) Uani 1 1 d . . . . .
O3 O 1.0492(5) 0.6860(2) 0.78196(12) 0.0378(12) Uani 1 1 d . . . . .
N5 N 0.2793(5) 0.2384(2) 0.65540(12) 0.0174(10) Uani 1 1 d . . . . .
O22 O 0.0927(5) 0.2665(2) 0.33951(12) 0.0377(12) Uani 1 1 d . . . . .
N10 N 0.1484(5) 0.2591(2) 0.36761(13) 0.0221(11) Uani 1 1 d . . . . .
N12 N 0.4230(5) 0.3917(3) 0.64800(15) 0.0300(13) Uani 1 1 d . . . . .
N7 N 0.6989(5) 0.0294(2) 0.59688(12) 0.0180(11) Uani 1 1 d . . . . .
N14 N 0.0525(5) 0.6134(3) 0.60069(14) 0.0300(13) Uani 1 1 d . . . . .
N8 N 0.9742(5) -0.1109(2) 0.75012(13) 0.0226(11) Uani 1 1 d . . . . .
N3 N 0.7849(5) 0.5242(2) 0.65575(14) 0.0250(12) Uani 1 1 d . . . . .
N1 N 1.2150(5) 0.7747(2) 0.59603(13) 0.0209(11) Uani 1 1 d . . . . .
N9 N 1.3601(5) 0.7541(2) 0.88165(14) 0.0264(13) Uani 1 1 d . . . . .
O25 O 1.4256(5) 0.5889(2) 0.75151(13) 0.0452(13) Uani 1 1 d . . . . .
N4 N 0.5360(5) 0.3953(3) 0.49722(15) 0.0326(13) Uani 1 1 d . . . . .
C42 C 0.3619(5) 0.1983(3) 0.67468(15) 0.0191(13) Uani 1 1 d . . . . .
H42 H 0.404409 0.164808 0.664650 0.023 Uiso 1 1 calc R U . . .
N13 N 0.0214(5) 0.4163(3) 0.64647(15) 0.0333(14) Uani 1 1 d . . . . .
N6 N 0.4121(5) 0.2915(3) 0.83026(13) 0.0310(13) Uani 1 1 d . . . . .
N16 N 0.4526(6) 0.5900(3) 0.60244(17) 0.0395(15) Uani 1 1 d . . . . .
C43 C 0.3827(6) 0.2068(3) 0.70887(15) 0.0227(13) Uani 1 1 d . . . . .
H43 H 0.436924 0.177933 0.721930 0.027 Uiso 1 1 calc R U . . .
O15 O 1.4244(5) 0.7617(2) 0.90901(12) 0.0396(12) Uani 1 1 d . . . . .
C52 C 0.5314(5) 0.1435(3) 0.46856(15) 0.0191(13) Uani 1 1 d . . . . .
N2 N 1.0911(6) 0.7790(3) 0.41887(14) 0.0361(14) Uani 1 1 d . . . . .
C55 C 0.5851(6) 0.1163(3) 0.56278(15) 0.0193(13) Uani 1 1 d . . . . .
H55 H 0.566843 0.137061 0.582375 0.023 Uiso 1 1 calc R U . . .
C61 C 0.8093(6) -0.0246(3) 0.65694(15) 0.0208(13) Uani 1 1 d . . . . .
N17 N 0.1968(6) 0.4396(3) 0.55285(15) 0.0397(15) Uani 1 1 d . . . . .
N15 N 0.2756(6) 0.5643(3) 0.69180(16) 0.0449(16) Uani 1 1 d . . . . .
C54 C 0.5475(6) 0.1435(3) 0.53205(15) 0.0191(13) Uani 1 1 d . . . . .
H54 H 0.503982 0.183304 0.530795 0.023 Uiso 1 1 calc R U . . .
O31 O 1.0305(6) 0.4605(3) 0.9187(2) 0.078(2) Uani 1 1 d D U . . .
C64 C 0.8691(6) -0.0536(3) 0.68938(15) 0.0201(13) Uani 1 1 d . . . . .
C53 C 0.5734(5) 0.1127(3) 0.50247(15) 0.0184(13) Uani 1 1 d . . . . .
C60 C 0.8228(6) 0.0420(3) 0.65046(15) 0.0213(13) Uani 1 1 d . . . . .
H60 H 0.868418 0.068867 0.666543 0.026 Uiso 1 1 calc R U . . .
C45 C 0.2404(6) 0.2981(3) 0.70393(15) 0.0229(13) Uani 1 1 d . . . . .
H45 H 0.198806 0.332532 0.713442 0.027 Uiso 1 1 calc R U . . .
C5 C 1.2410(6) 0.7796(3) 0.63257(16) 0.0220(13) Uani 1 1 d . . . . .
O29 O 1.5077(7) 0.5534(5) 0.8467(2) 0.120(4) Uani 1 1 d . . . . .
C74 C 0.3553(6) 0.4344(3) 0.63840(16) 0.0227(13) Uani 1 1 d . . . . .
C19 C 0.9140(6) 0.6104(3) 0.74963(17) 0.0269(15) Uani 1 1 d . . . . .
C46 C 0.2185(6) 0.2877(3) 0.66987(16) 0.0241(14) Uani 1 1 d . . . . .
H46 H 0.161153 0.314701 0.656532 0.029 Uiso 1 1 calc R U . . .
C36 C 0.2310(6) 0.2055(3) 0.55048(15) 0.0203(13) Uani 1 1 d . . . . .
C68 C 0.9233(6) -0.1152(3) 0.68958(16) 0.0243(14) Uani 1 1 d . . . . .
H68 H 0.926241 -0.138214 0.669641 0.029 Uiso 1 1 calc R U . . .
C66 C 0.9222(7) -0.0505(3) 0.74886(17) 0.0305(15) Uani 1 1 d . . . . .
H66 H 0.922648 -0.027682 0.768973 0.037 Uiso 1 1 calc R U . . .
C8 C 1.1312(6) 0.8176(3) 0.57940(16) 0.0263(14) Uani 1 1 d . . . . .
H8 H 1.089240 0.847954 0.591659 0.032 Uiso 1 1 calc R U . . .
C69 C 0.2615(6) 0.5396(3) 0.66583(17) 0.0268(14) Uani 1 1 d . . . . .
C65 C 0.8684(6) -0.0206(3) 0.71965(15) 0.0239(14) Uani 1 1 d . . . . .
H65 H 0.832422 0.020847 0.720172 0.029 Uiso 1 1 calc R U . . .
C39 C 0.2587(5) 0.2278(3) 0.61921(15) 0.0177(12) Uani 1 1 d . . . . .
C63 C 0.6820(6) -0.0347(3) 0.60300(15) 0.0192(13) Uani 1 1 d . . . . .
H63 H 0.632224 -0.060221 0.587049 0.023 Uiso 1 1 calc R U . . .
C56 C 0.6510(6) 0.0573(3) 0.56442(15) 0.0187(13) Uani 1 1 d . . . . .
C57 C 0.6759(6) 0.0244(3) 0.53546(16) 0.0251(14) Uani 1 1 d . . . . .
H57 H 0.718476 -0.015586 0.537010 0.030 Uiso 1 1 calc R U . . .
C12 C 1.2739(6) 0.7291(3) 0.57839(16) 0.0237(14) Uani 1 1 d . . . . .
H12 H 1.329214 0.698490 0.589824 0.028 Uiso 1 1 calc R U . . .
C9 C 1.1064(6) 0.8176(3) 0.54531(16) 0.0284(15) Uani 1 1 d . . . . .
H9 H 1.048201 0.847769 0.534572 0.034 Uiso 1 1 calc R U . . .
C70 C 0.1002(6) 0.4495(3) 0.63686(17) 0.0235(14) Uani 1 1 d . . . . .
C21 C 0.9453(6) 0.5882(3) 0.69175(17) 0.0292(15) Uani 1 1 d . . . . .
H21 H 0.994708 0.592525 0.673818 0.035 Uiso 1 1 calc R U . . .
C40 C 0.2445(6) 0.2801(3) 0.59729(15) 0.0214(13) Uani 1 1 d . . . . .
H40 H 0.244931 0.322342 0.605630 0.026 Uiso 1 1 calc R U . . .
C71 C 0.1199(6) 0.5697(3) 0.60863(15) 0.0209(13) Uani 1 1 d . . . . .
C30 C 0.6388(6) 0.4483(3) 0.55949(17) 0.0255(14) Uani 1 1 d . . . . .
C22 C 0.8301(6) 0.5522(3) 0.68842(17) 0.0256(14) Uani 1 1 d . . . . .
C2 C 1.2773(6) 0.7938(3) 0.70142(16) 0.0237(14) Uani 1 1 d . . . . .
C62 C 0.7373(6) -0.0622(3) 0.63233(15) 0.0206(13) Uani 1 1 d . . . . .
H62 H 0.726809 -0.106473 0.635953 0.025 Uiso 1 1 calc R U . . .
C72 C 0.2113(6) 0.4626(3) 0.57886(17) 0.0258(14) Uani 1 1 d . . . . .
C67 C 0.9739(6) -0.1420(3) 0.72075(17) 0.0266(15) Uani 1 1 d . . . . .
H67 H 1.009102 -0.183730 0.720970 0.032 Uiso 1 1 calc R U . . .
C34 C 0.5398(7) 0.4014(3) 0.55705(18) 0.0337(16) Uani 1 1 d . . . . .
H34 H 0.505619 0.387101 0.576301 0.040 Uiso 1 1 calc R U . . .
C23 C 0.7581(6) 0.5438(3) 0.71512(19) 0.0337(17) Uani 1 1 d . . . . .
H23 H 0.681585 0.519172 0.712554 0.040 Uiso 1 1 calc R U . . .
C26 C 0.7545(6) 0.5353(3) 0.59630(18) 0.0295(15) Uani 1 1 d . . . . .
H26 H 0.766195 0.559901 0.577340 0.035 Uiso 1 1 calc R U . . .
C10 C 1.1678(6) 0.7727(3) 0.52630(15) 0.0227(13) Uani 1 1 d . . . . .
C25 C 0.7975(6) 0.5582(3) 0.62740(18) 0.0312(16) Uani 1 1 d . . . . .
H25 H 0.837252 0.598910 0.629327 0.037 Uiso 1 1 calc R U . . .
C11 C 1.2527(6) 0.7277(3) 0.54399(16) 0.0260(14) Uani 1 1 d . . . . .
H11 H 1.294826 0.696617 0.532202 0.031 Uiso 1 1 calc R U . . .
C58 C 0.6363(6) 0.0521(3) 0.50416(16) 0.0238(14) Uani 1 1 d . . . . .
H58 H 0.651542 0.030537 0.484526 0.029 Uiso 1 1 calc R U . . .
C59 C 0.7687(6) 0.0672(3) 0.62047(15) 0.0205(13) Uani 1 1 d . . . . .
H59 H 0.779724 0.111197 0.616059 0.025 Uiso 1 1 calc R U . . .
C20 C 0.9850(6) 0.6177(3) 0.72271(18) 0.0305(15) Uani 1 1 d . . . . .
H20 H 1.060892 0.642811 0.725219 0.037 Uiso 1 1 calc R U . . .
C6 C 1.2410(6) 0.7244(3) 0.65273(16) 0.0260(14) Uani 1 1 d . . . . .
H6 H 1.229865 0.683169 0.643216 0.031 Uiso 1 1 calc R U . . .
C37 C 0.2434(6) 0.1539(3) 0.57315(15) 0.0238(14) Uani 1 1 d . . . . .
H37 H 0.243072 0.111543 0.564979 0.029 Uiso 1 1 calc R U . . .
C1 C 1.2941(6) 0.8033(3) 0.73926(16) 0.0261(14) Uani 1 1 d . . . . .
C24 C 0.8009(6) 0.5726(3) 0.74587(19) 0.0360(17) Uani 1 1 d . . . . .
H24 H 0.753683 0.566597 0.764093 0.043 Uiso 1 1 calc R U . . .
C18 C 0.9603(6) 0.6437(3) 0.78279(19) 0.0309(16) Uani 1 1 d . . . . .
C27 C 0.6926(6) 0.4747(3) 0.59272(17) 0.0225(14) Uani 1 1 d . . . . .
C14 C 1.1058(6) 0.8319(3) 0.47236(16) 0.0281(15) Uani 1 1 d . . . . .
H14 H 1.097887 0.870251 0.484351 0.034 Uiso 1 1 calc R U . . .
O23 O 0.0953(8) 0.3982(4) 0.49052(16) 0.090(3) Uani 1 1 d . . . . .
C38 C 0.2563(6) 0.1642(3) 0.60733(15) 0.0240(14) Uani 1 1 d . . . . .
H38 H 0.263139 0.129257 0.622239 0.029 Uiso 1 1 calc R U . . .
C33 C 0.4931(7) 0.3765(4) 0.52604(18) 0.0373(18) Uani 1 1 d . . . . .
H33 H 0.428010 0.344796 0.525016 0.045 Uiso 1 1 calc R U . . .
C35 C 0.2173(6) 0.1921(3) 0.51339(16) 0.0238(14) Uani 1 1 d . . . . .
C3 C 1.2807(6) 0.8476(3) 0.68078(17) 0.0306(15) Uani 1 1 d . . . . .
H3 H 1.295802 0.888661 0.690256 0.037 Uiso 1 1 calc R U . . .
C29 C 0.7289(6) 0.4649(3) 0.65309(17) 0.0253(14) Uani 1 1 d . . . . .
H29 H 0.721682 0.440468 0.672385 0.030 Uiso 1 1 calc R U . . .
C4 C 1.2620(6) 0.8408(3) 0.64622(16) 0.0275(15) Uani 1 1 d . . . . .
H4 H 1.263558 0.877008 0.632322 0.033 Uiso 1 1 calc R U . . .
C28 C 0.6828(6) 0.4403(3) 0.62221(17) 0.0263(15) Uani 1 1 d . . . . .
H28 H 0.643666 0.399387 0.620893 0.032 Uiso 1 1 calc R U . . .
C13 C 1.1429(6) 0.7741(3) 0.48913(16) 0.0255(14) Uani 1 1 d . . . . .
C44 C 0.3246(6) 0.2577(3) 0.72438(16) 0.0220(14) Uani 1 1 d . . . . .
C41 C 0.2297(6) 0.2692(3) 0.56282(16) 0.0233(14) Uani 1 1 d . . . . .
H41 H 0.218871 0.304116 0.547943 0.028 Uiso 1 1 calc R U . . .
C7 C 1.2581(6) 0.7326(3) 0.68718(16) 0.0267(14) Uani 1 1 d . . . . .
H7 H 1.256771 0.696378 0.701110 0.032 Uiso 1 1 calc R U . . .
C31 C 0.6811(6) 0.4691(3) 0.52949(17) 0.0298(15) Uani 1 1 d . . . . .
H31 H 0.745108 0.501222 0.529719 0.036 Uiso 1 1 calc R U . . .
C73 C 0.3748(6) 0.5545(3) 0.61003(18) 0.0285(15) Uani 1 1 d . . . . .
C47 C 0.3550(5) 0.2689(3) 0.76107(16) 0.0227(13) Uani 1 1 d . . . . .
C51 C 0.3660(6) 0.3317(3) 0.77378(16) 0.0273(15) Uani 1 1 d . . . . .
H51 H 0.353134 0.367401 0.759491 0.033 Uiso 1 1 calc R U . . .
C48 C 0.3739(6) 0.2169(3) 0.78372(16) 0.0305(15) Uani 1 1 d . . . . .
H48 H 0.368630 0.174064 0.776136 0.037 Uiso 1 1 calc R U . . .
C50 C 0.3966(6) 0.3401(3) 0.80829(17) 0.0309(16) Uani 1 1 d . . . . .
H50 H 0.406901 0.382373 0.816500 0.037 Uiso 1 1 calc R U . . .
C32 C 0.6276(7) 0.4420(3) 0.49931(19) 0.0372(17) Uani 1 1 d . . . . .
H32 H 0.656571 0.456911 0.479502 0.045 Uiso 1 1 calc R U . . .
C15 C 1.0811(6) 0.8313(4) 0.43774(17) 0.0315(16) Uani 1 1 d . . . . .
H15 H 1.055750 0.870129 0.426914 0.038 Uiso 1 1 calc R U . . .
C49 C 0.4006(7) 0.2308(4) 0.81762(17) 0.0350(16) Uani 1 1 d . . . . .
H49 H 0.411388 0.196136 0.832642 0.042 Uiso 1 1 calc R U . . .
C17 C 1.1537(7) 0.7187(4) 0.46964(17) 0.0360(17) Uani 1 1 d . . . . .
H17 H 1.179123 0.679203 0.479742 0.043 Uiso 1 1 calc R U . . .
C16 C 1.1257(7) 0.7233(4) 0.43472(18) 0.0402(18) Uani 1 1 d . . . . .
H16 H 1.131464 0.685878 0.421885 0.048 Uiso 1 1 calc R U . . .
O24 O 1.4375(10) 0.9741(4) 0.7296(3) 0.146(4) Uani 1 1 d D . . . .
O28 O 0.0737(11) 0.0189(4) 0.5266(3) 0.145(4) Uani 1 1 d . . . . .
O27 O 0.6564(14) 0.0099(5) 0.4133(3) 0.193(7) Uani 1 1 d . . . . .
C75 C -0.0251(11) 0.4230(6) 0.4863(3) 0.085(3) Uani 1 1 d . . . . .
H75A H -0.059060 0.424975 0.507652 0.128 Uiso 1 1 calc R U . . .
H75B H -0.080816 0.395963 0.471139 0.128 Uiso 1 1 calc R U . . .
H75C H -0.022395 0.466085 0.477073 0.128 Uiso 1 1 calc R U . . .
O30 O 0.8964(14) 0.5357(6) 0.9008(4) 0.226(7) Uani 1 1 d D U . . .
N11 N 0.9515(11) 0.4815(5) 0.8979(3) 0.117(4) Uani 1 1 d D U . . .
O32 O 0.9202(13) 0.4594(8) 0.8688(3) 0.252(7) Uani 1 1 d D U . . .
H17A H 0.459920 0.356040 0.460066 0.303 Uiso 1 1 d R U . . .
H11A H 1.062011 0.860080 0.826746 0.303 Uiso 1 1 d R U . . .
H9A H 1.340121 0.620780 0.782666 0.303 Uiso 1 1 d R U . . .
H10A H 1.395321 0.836580 0.795056 0.303 Uiso 1 1 d R U . . .
H17B H 0.437200 0.355710 0.423876 0.303 Uiso 1 1 d R U . . .
H19A H 0.482291 0.173450 0.410226 0.303 Uiso 1 1 d R U . . .
H18A H 0.057630 0.336180 0.426766 0.303 Uiso 1 1 d R U . . .
H18B H 0.099920 0.333580 0.461176 0.303 Uiso 1 1 d R U . . .
H12A H 1.009480 0.677400 0.841626 0.303 Uiso 1 1 d R U . . .
H9B H 1.367630 0.617290 0.821276 0.303 Uiso 1 1 d R U . . .
H10B H 1.431221 0.837980 0.832556 0.303 Uiso 1 1 d R U . . .
H19B H 0.434821 0.204780 0.377076 0.303 Uiso 1 1 d R U . . .
H11B H 1.062971 0.858190 0.790406 0.303 Uiso 1 1 d R U . . .
H16A H 0.139520 0.115480 0.429156 0.303 Uiso 1 1 d R U . . .
H16B H 0.187720 0.125080 0.463376 0.303 Uiso 1 1 d R U . . .
H12B H 1.097091 0.714390 0.874226 0.303 Uiso 1 1 d R U . . .
H23A H 0.128800 0.401970 0.512836 0.303 Uiso 1 1 d R U . . .
H25A H 1.371601 0.580820 0.732576 0.303 Uiso 1 1 d R U . . .
H25B H 1.464501 0.551940 0.758636 0.303 Uiso 1 1 d R U . . .
H27A H 0.638250 0.047320 0.423356 0.303 Uiso 1 1 d R U . . .
H27B H 0.733411 0.002140 0.411106 0.303 Uiso 1 1 d R U . . .
H24A H 1.399121 0.937010 0.738956 0.303 Uiso 1 1 d R U . . .
H28A H 0.106330 0.055770 0.520106 0.303 Uiso 1 1 d R U . . .
H28B H 0.078700 0.023250 0.550956 0.303 Uiso 1 1 d R U . . .
H29A H 1.450031 0.545090 0.863096 0.303 Uiso 1 1 d R U . . .
H29B H 1.570761 0.521790 0.855146 0.303 Uiso 1 1 d R U . . .
O33 O 1.2202(13) 1.0228(6) 0.6725(3) 0.229(7) Uani 1 1 d . U . . .
H33A H 1.166733 1.000921 0.658153 0.275 Uiso 1 1 d R U . . .
H33B H 1.174823 1.056710 0.677993 0.275 Uiso 1 1 d R U . . .
H24B H 1.376753 0.985711 0.713613 0.275 Uiso 1 1 d DR U . . .

loop_
_atom_site_aniso_label
_atom_site_aniso_U_11
_atom_site_aniso_U_22
_atom_site_aniso_U_33
_atom_site_aniso_U_23
_atom_site_aniso_U_13
_atom_site_aniso_U_12
Eu01 0.0192(2) 0.01396(17) 0.0107(2) 0.00184(13) 0.00000(14) 0.00326(13)
Eu02 0.0194(2) 0.01776(17) 0.0150(2) -0.00286(14) 0.00042(15) -0.00091(14)
Co03 0.0174(5) 0.0171(4) 0.0186(5) 0.0036(4) 0.0015(4) 0.0021(3)
O14 0.031(2) 0.023(2) 0.020(2) -0.0011(18) 0.0005(19) 0.0006(19)
O21 0.029(2) 0.020(2) 0.022(2) 0.0031(18) 0.0005(19) 0.0023(18)
O8 0.025(2) 0.024(2) 0.021(2) 0.0049(18) -0.0062(18) 0.0076(18)
O7 0.042(3) 0.028(2) 0.013(2) 0.0003(18) 0.0006(19) 0.012(2)
O11 0.024(2) 0.026(2) 0.018(2) 0.0021(18) -0.0009(18) 0.0067(17)
O17 0.031(2) 0.022(2) 0.023(2) 0.0016(18) -0.0019(19) -0.0022(18)
O9 0.035(3) 0.029(2) 0.033(3) -0.007(2) 0.013(2) 0.001(2)
O6 0.041(3) 0.031(2) 0.014(2) -0.0016(19) 0.0039(19) 0.002(2)
O19 0.029(2) 0.030(2) 0.014(2) 0.0027(18) 0.0051(18) 0.0088(18)
O16 0.033(2) 0.018(2) 0.017(2) 0.0006(17) 0.0058(18) 0.0025(17)
O2 0.037(3) 0.035(3) 0.026(3) 0.001(2) 0.004(2) -0.017(2)
O4 0.031(3) 0.042(3) 0.033(3) -0.012(2) 0.009(2) -0.008(2)
O10 0.026(2) 0.030(2) 0.023(3) -0.0051(19) -0.0026(19) -0.0090(18)
O20 0.032(3) 0.023(2) 0.020(2) 0.0039(19) 0.0005(19) -0.0012(18)
O12 0.032(2) 0.030(2) 0.019(2) -0.0031(18) 0.0044(19) -0.0040(19)
O13 0.036(3) 0.026(2) 0.023(3) -0.0007(19) 0.001(2) 0.0056(19)
O5 0.039(3) 0.027(2) 0.017(2) 0.0014(19) 0.007(2) 0.011(2)
O18 0.033(3) 0.030(2) 0.025(3) 0.0022(19) 0.003(2) 0.0144(19)
O1 0.048(3) 0.032(3) 0.024(3) -0.003(2) 0.006(2) -0.011(2)
O3 0.036(3) 0.050(3) 0.027(3) -0.009(2) 0.004(2) -0.015(2)
N5 0.017(3) 0.024(2) 0.011(3) -0.003(2) 0.0038(19) 0.000(2)
O22 0.049(3) 0.042(3) 0.018(3) 0.007(2) -0.012(2) 0.008(2)
N10 0.030(3) 0.025(3) 0.011(3) -0.001(2) 0.001(2) 0.009(2)
N12 0.019(3) 0.033(3) 0.037(4) 0.014(3) -0.002(2) 0.008(2)
N7 0.023(3) 0.017(2) 0.013(3) 0.002(2) 0.001(2) 0.007(2)
N14 0.034(3) 0.025(3) 0.029(3) 0.001(2) -0.002(3) 0.005(2)
N8 0.024(3) 0.027(3) 0.015(3) 0.004(2) -0.005(2) -0.001(2)
N3 0.020(3) 0.017(3) 0.037(3) 0.000(2) 0.000(2) 0.003(2)
N1 0.019(3) 0.025(3) 0.019(3) 0.006(2) 0.003(2) 0.002(2)
N9 0.028(3) 0.024(3) 0.027(3) -0.001(2) 0.000(2) -0.003(2)
O25 0.051(3) 0.045(3) 0.038(3) -0.016(2) 0.001(3) 0.006(2)
N4 0.034(3) 0.033(3) 0.031(3) -0.006(3) 0.002(3) -0.005(3)
C42 0.017(3) 0.025(3) 0.016(3) -0.002(2) 0.003(2) -0.001(2)
N13 0.024(3) 0.033(3) 0.044(4) 0.013(3) 0.009(3) 0.003(2)
N6 0.024(3) 0.054(4) 0.015(3) -0.010(3) 0.007(2) -0.011(3)
N16 0.033(3) 0.031(3) 0.057(4) 0.012(3) 0.014(3) 0.000(3)
C43 0.022(3) 0.030(3) 0.016(3) 0.000(3) 0.002(3) 0.000(3)
O15 0.052(3) 0.041(3) 0.023(3) -0.003(2) -0.010(2) -0.011(2)
C52 0.017(3) 0.020(3) 0.019(3) 0.004(2) -0.007(2) -0.002(2)
N2 0.033(3) 0.057(4) 0.020(3) 0.005(3) 0.010(2) 0.009(3)
C55 0.020(3) 0.019(3) 0.018(3) 0.000(2) 0.000(2) 0.003(2)
C61 0.028(3) 0.018(3) 0.016(3) 0.002(2) 0.003(3) 0.000(2)
N17 0.055(4) 0.037(3) 0.027(4) -0.004(3) 0.003(3) 0.007(3)
N15 0.051(4) 0.052(4) 0.031(4) -0.006(3) 0.000(3) 0.006(3)
C54 0.020(3) 0.015(3) 0.020(3) 0.005(2) -0.004(2) 0.003(2)
O31 0.044(4) 0.063(4) 0.129(6) 0.027(4) 0.021(4) 0.018(3)
C64 0.022(3) 0.020(3) 0.017(3) 0.006(2) -0.002(2) -0.002(2)
C53 0.016(3) 0.020(3) 0.016(3) 0.005(2) -0.008(2) 0.002(2)
C60 0.026(3) 0.019(3) 0.018(3) -0.001(2) -0.002(3) -0.002(2)
C45 0.023(3) 0.029(3) 0.017(3) -0.007(3) 0.003(3) 0.002(3)
C5 0.015(3) 0.031(3) 0.019(3) -0.002(3) 0.001(2) 0.000(2)
O29 0.082(5) 0.190(9) 0.081(6) 0.078(6) -0.017(4) -0.087(6)
C74 0.017(3) 0.028(3) 0.023(4) 0.002(3) 0.005(3) -0.006(3)
C19 0.019(3) 0.025(3) 0.035(4) -0.002(3) -0.003(3) 0.006(3)
C46 0.023(3) 0.025(3) 0.024(4) 0.000(3) 0.005(3) 0.004(3)
C36 0.017(3) 0.030(3) 0.013(3) -0.001(3) 0.002(2) 0.002(2)
C68 0.028(4) 0.027(3) 0.018(3) 0.002(3) 0.002(3) 0.004(3)
C66 0.039(4) 0.030(3) 0.021(4) -0.001(3) -0.002(3) -0.003(3)
C8 0.025(3) 0.035(4) 0.019(4) -0.001(3) 0.005(3) 0.003(3)
C69 0.027(4) 0.028(3) 0.024(4) 0.001(3) 0.000(3) 0.003(3)
C65 0.035(4) 0.017(3) 0.017(3) 0.001(2) -0.007(3) 0.001(3)
C39 0.016(3) 0.022(3) 0.015(3) -0.004(2) 0.004(2) -0.003(2)
C63 0.024(3) 0.013(3) 0.020(3) -0.001(2) 0.003(3) 0.000(2)
C56 0.023(3) 0.019(3) 0.013(3) 0.005(2) -0.003(2) -0.002(2)
C57 0.036(4) 0.017(3) 0.021(3) -0.001(3) -0.004(3) 0.009(3)
C12 0.021(3) 0.028(3) 0.022(4) -0.001(3) 0.002(3) 0.000(3)
C9 0.022(3) 0.042(4) 0.021(4) 0.006(3) 0.001(3) 0.009(3)
C70 0.020(3) 0.020(3) 0.031(4) 0.001(3) 0.005(3) 0.006(3)
C21 0.026(4) 0.027(3) 0.033(4) -0.001(3) 0.001(3) -0.004(3)
C40 0.023(3) 0.022(3) 0.019(3) 0.003(3) 0.004(3) 0.002(2)
C71 0.017(3) 0.027(3) 0.019(3) 0.002(3) 0.000(2) 0.001(3)
C30 0.019(3) 0.021(3) 0.037(4) 0.000(3) 0.004(3) 0.001(2)
C22 0.026(3) 0.020(3) 0.030(4) -0.004(3) -0.002(3) 0.003(3)
C2 0.018(3) 0.031(3) 0.023(4) -0.003(3) 0.007(3) -0.001(3)
C62 0.028(3) 0.012(3) 0.021(3) 0.000(2) 0.002(3) 0.001(2)
C72 0.026(4) 0.026(3) 0.026(4) 0.004(3) 0.005(3) 0.006(3)
C67 0.017(3) 0.030(3) 0.031(4) 0.010(3) 0.000(3) 0.002(3)
C34 0.036(4) 0.037(4) 0.029(4) -0.005(3) 0.009(3) -0.012(3)
C23 0.019(3) 0.036(4) 0.046(5) -0.011(3) 0.004(3) -0.007(3)
C26 0.034(4) 0.019(3) 0.033(4) 0.008(3) -0.004(3) -0.004(3)
C10 0.017(3) 0.035(4) 0.016(3) 0.003(3) 0.001(2) -0.003(3)
C25 0.032(4) 0.017(3) 0.042(4) 0.001(3) -0.006(3) -0.002(3)
C11 0.026(4) 0.029(3) 0.024(4) -0.001(3) 0.005(3) 0.001(3)
C58 0.033(4) 0.022(3) 0.016(3) -0.002(3) 0.001(3) 0.003(3)
C59 0.028(3) 0.015(3) 0.018(3) 0.002(2) 0.001(3) -0.002(2)
C20 0.025(4) 0.028(3) 0.037(4) -0.001(3) -0.002(3) -0.005(3)
C6 0.031(4) 0.024(3) 0.025(4) 0.001(3) 0.007(3) -0.006(3)
C37 0.035(4) 0.026(3) 0.011(3) -0.001(2) 0.004(3) 0.005(3)
C1 0.022(3) 0.034(4) 0.022(4) 0.002(3) 0.000(3) -0.002(3)
C24 0.024(4) 0.040(4) 0.046(5) -0.015(3) 0.011(3) -0.011(3)
C18 0.019(3) 0.031(4) 0.042(5) -0.009(3) 0.002(3) -0.001(3)
C27 0.014(3) 0.020(3) 0.033(4) -0.002(3) 0.001(3) 0.002(2)
C14 0.017(3) 0.046(4) 0.021(4) 0.004(3) 0.001(3) 0.001(3)
O23 0.117(6) 0.098(5) 0.046(4) -0.033(4) -0.024(4) 0.066(5)
C38 0.031(4) 0.025(3) 0.016(3) 0.004(3) 0.000(3) 0.004(3)
C33 0.032(4) 0.045(4) 0.034(4) -0.004(3) 0.001(3) -0.020(3)
C35 0.019(3) 0.030(3) 0.022(4) 0.001(3) 0.001(3) 0.008(3)
C3 0.039(4) 0.028(3) 0.024(4) -0.002(3) 0.001(3) -0.001(3)
C29 0.024(3) 0.022(3) 0.030(4) -0.001(3) 0.007(3) -0.004(3)
C4 0.033(4) 0.029(3) 0.021(4) 0.004(3) 0.001(3) 0.003(3)
C28 0.022(3) 0.017(3) 0.040(4) -0.002(3) 0.005(3) -0.004(2)
C13 0.017(3) 0.044(4) 0.016(3) 0.002(3) 0.002(2) 0.005(3)
C44 0.015(3) 0.031(3) 0.021(4) -0.007(3) 0.004(3) -0.003(2)
C41 0.025(3) 0.023(3) 0.022(4) 0.007(3) 0.007(3) 0.001(3)
C7 0.026(3) 0.033(3) 0.020(4) 0.011(3) 0.003(3) -0.004(3)
C31 0.027(4) 0.030(4) 0.031(4) 0.001(3) 0.002(3) -0.007(3)
C73 0.023(3) 0.024(3) 0.039(4) 0.001(3) 0.004(3) 0.006(3)
C47 0.010(3) 0.039(4) 0.020(3) -0.005(3) 0.005(2) 0.001(3)
C51 0.023(3) 0.042(4) 0.017(3) -0.005(3) 0.003(3) -0.003(3)
C48 0.033(4) 0.039(4) 0.019(4) -0.006(3) 0.000(3) -0.005(3)
C50 0.023(4) 0.043(4) 0.028(4) -0.015(3) 0.007(3) -0.007(3)
C32 0.041(4) 0.033(4) 0.037(5) 0.005(3) 0.003(3) -0.006(3)
C15 0.020(3) 0.050(4) 0.026(4) 0.014(3) 0.006(3) 0.006(3)
C49 0.036(4) 0.050(4) 0.019(4) -0.001(3) 0.006(3) -0.009(3)
C17 0.048(5) 0.043(4) 0.018(4) 0.005(3) 0.005(3) 0.009(3)
C16 0.052(5) 0.050(5) 0.019(4) -0.002(3) 0.009(3) 0.010(4)
O24 0.161(9) 0.081(6) 0.208(12) -0.035(7) 0.069(9) -0.028(6)
O28 0.157(9) 0.079(6) 0.201(12) -0.007(7) 0.036(8) -0.041(6)
O27 0.272(14) 0.093(7) 0.253(14) 0.040(8) 0.196(12) 0.093(8)
C75 0.082(8) 0.101(9) 0.072(8) -0.021(7) 0.008(6) 0.009(7)
O30 0.219(12) 0.153(10) 0.306(14) -0.008(9) 0.029(11) 0.119(9)
N11 0.123(7) 0.112(7) 0.116(7) -0.009(6) 0.010(6) 0.024(6)
O32 0.189(11) 0.385(15) 0.182(9) -0.181(10) 0.015(8) -0.117(10)
O33 0.323(15) 0.134(9) 0.264(14) 0.021(9) 0.170(12) 0.062(10)

loop_
_atom_type_symbol
_atom_type_description
_atom_type_scat_dispersion_real
_atom_type_scat_dispersion_imag
_atom_type_scat_source
C C 0.0181 0.0091 'International Tables Vol C Tables 4.2.6.8 and 6.1.1.4'
H H 0.0000 0.0000 'International Tables Vol C Tables 4.2.6.8 and 6.1.1.4'
Co Co -2.3653 3.6143 'International Tables Vol C Tables 4.2.6.8 and 6.1.1.4'
Eu Eu -8.9294 11.1857 'International Tables Vol C Tables 4.2.6.8 and 6.1.1.4'
N N 0.0311 0.0180 'International Tables Vol C Tables 4.2.6.8 and 6.1.1.4'
O O 0.0492 0.0322 'International Tables Vol C Tables 4.2.6.8 and 6.1.1.4'

loop_
_geom_angle_atom_site_label_1
_geom_angle_atom_site_label_2
_geom_angle_atom_site_label_3
_geom_angle
_geom_angle_site_symmetry_1
_geom_angle_site_symmetry_3
_geom_angle_publ_flag
O21 Eu01 O20 51.00(13) . . ?
O21 Eu01 N10 25.45(13) . . ?
O21 Eu01 H19A 89.0 . . ?
O8 Eu01 O21 138.45(14) . . ?
O8 Eu01 O17 82.98(14) . . ?
O8 Eu01 O19 72.82(14) . . ?
O8 Eu01 O16 80.50(14) . . ?
O8 Eu01 O20 138.19(14) . . ?
O8 Eu01 O5 72.82(15) . . ?
O8 Eu01 O18 139.09(15) . . ?
O8 Eu01 N10 146.15(14) . . ?
O8 Eu01 H19A 56.0 . . ?
O17 Eu01 O21 75.18(14) . . ?
O17 Eu01 O19 88.39(15) . . ?
O17 Eu01 O16 163.46(14) . . ?
O17 Eu01 O20 126.11(14) . . ?
O17 Eu01 O5 97.39(15) . . ?
O17 Eu01 N10 100.59(14) . . ?
O17 Eu01 H19A 90.8 . . ?
O19 Eu01 O21 71.68(13) . . ?
O19 Eu01 O20 78.29(14) . . ?
O19 Eu01 O5 144.11(14) . . ?
O19 Eu01 N10 73.65(14) . . ?
O19 Eu01 H19A 17.5 . . ?
O16 Eu01 O21 118.47(14) . . ?
O16 Eu01 O19 87.53(14) . . ?
O16 Eu01 O20 68.55(13) . . ?
O16 Eu01 O5 76.95(14) . . ?
O16 Eu01 N10 93.63(14) . . ?
O16 Eu01 H19A 80.6 . . ?
O20 Eu01 N10 25.55(13) . . ?
O20 Eu01 H19A 90.7 . . ?
O5 Eu01 O21 144.02(14) . . ?
O5 Eu01 O20 123.35(15) . . ?
O5 Eu01 N10 138.58(15) . . ?
O5 Eu01 H19A 126.6 . . ?
O18 Eu01 O21 74.83(14) . . ?
O18 Eu01 O17 86.45(15) . . ?
O18 Eu01 O19 146.33(14) . . ?
O18 Eu01 O16 105.60(15) . . ?
O18 Eu01 O20 78.10(15) . . ?
O18 Eu01 O5 69.55(14) . . ?
O18 Eu01 N10 74.67(14) . . ?
O18 Eu01 H19A 163.8 . . ?
N10 Eu01 H19A 90.2 . . ?
O14 Eu02 N9 25.42(13) . . ?
O14 Eu02 H10A 82.4 . . ?
O11 Eu02 O14 76.04(14) . . ?
O11 Eu02 O9 165.39(15) . . ?
O11 Eu02 O10 84.72(14) . . ?
O11 Eu02 O12 87.13(14) . . ?
O11 Eu02 O13 126.94(14) . . ?
O11 Eu02 N9 101.33(14) . . ?
O11 Eu02 H10A 76.1 . . ?
O9 Eu02 O14 118.52(15) . . ?
O9 Eu02 O10 100.87(15) . . ?
O9 Eu02 O12 96.70(15) . . ?
O9 Eu02 O13 67.66(15) . . ?
O9 Eu02 N9 93.27(15) . . ?
O9 Eu02 H10A 105.7 . . ?
O2 Eu02 O14 140.39(14) . . ?
O2 Eu02 O11 86.65(15) . . ?
O2 Eu02 O9 82.24(16) . . ?
O2 Eu02 O10 72.72(15) . . ?
O2 Eu02 O12 145.60(15) . . ?
O2 Eu02 O13 131.17(16) . . ?
O2 Eu02 N9 140.93(16) . . ?
O2 Eu02 H10A 58.7 . . ?
O10 Eu02 O14 70.46(14) . . ?
O10 Eu02 O12 140.12(14) . . ?
O10 Eu02 O13 76.26(15) . . ?
O10 Eu02 N9 70.10(15) . . ?
O10 Eu02 H10A 16.6 . . ?
O12 Eu02 O14 69.69(14) . . ?
O12 Eu02 O13 77.89(15) . . ?
O12 Eu02 N9 73.42(15) . . ?
O12 Eu02 H10A 150.3 . . ?
O13 Eu02 O14 50.96(14) . . ?
O13 Eu02 N9 25.61(14) . . ?
O13 Eu02 H10A 92.7 . . ?
O3 Eu02 O14 138.23(15) . . ?
O3 Eu02 O11 88.63(16) . . ?
O3 Eu02 O9 79.39(17) . . ?
O3 Eu02 O2 75.09(16) . . ?
O3 Eu02 O10 147.43(16) . . ?
O3 Eu02 O12 70.96(15) . . ?
O3 Eu02 O13 131.05(16) . . ?
O3 Eu02 N9 142.40(16) . . ?
O3 Eu02 H10A 131.6 . . ?
N9 Eu02 H10A 85.9 . . ?
C74 Co03 C70 87.9(2) . . ?
C74 Co03 C72 90.5(3) . . ?
C74 Co03 C73 92.1(3) . . ?
C69 Co03 C74 89.6(3) . . ?
C69 Co03 C70 89.4(3) . . ?
C69 Co03 C71 88.8(3) . . ?
C69 Co03 C72 179.8(3) . . ?
C69 Co03 C73 89.1(3) . . ?
C70 Co03 C72 90.5(3) . . ?
C70 Co03 C73 178.5(3) . . ?
C71 Co03 C74 178.4(3) . . ?
C71 Co03 C70 92.3(3) . . ?
C71 Co03 C72 91.1(3) . . ?
C71 Co03 C73 87.7(3) . . ?
C73 Co03 C72 90.9(3) . . ?
N9 O14 Eu02 95.9(3) . . ?
N10 O21 Eu01 97.3(3) . . ?
C52 O8 Eu01 135.7(4) . . ?
Eu02 O11 H11A 126.5 . . ?
Eu02 O11 H11B 128.4 . . ?
H11A O11 H11B 105.1 . . ?
Eu01 O17 H17A 129.6 . . ?
Eu01 O17 H17B 119.5 . . ?
H17A O17 H17B 110.5 . . ?
Eu02 O9 H9A 126.6 . . ?
Eu02 O9 H9B 118.9 . . ?
H9A O9 H9B 113.6 . . ?
Eu01 O19 H19A 105.7 . . ?
Eu01 O19 H19B 133.4 . . ?
H19A O19 H19B 120.9 . . ?
Eu01 O16 H16A 127.0 . . ?
Eu01 O16 H16B 110.8 . . ?
H16A O16 H16B 103.5 . . ?
C1 O2 Eu02 136.9(4) . . ?
Eu02 O10 H10A 109.2 . . ?
Eu02 O10 H10B 117.7 . . ?
H10A O10 H10B 114.2 . . ?
N10 O20 Eu01 96.4(3) . . ?
Eu02 O12 H12A 115.7 . . ?
Eu02 O12 H12B 114.4 . . ?
H12A O12 H12B 129.8 . . ?
N9 O13 Eu02 96.6(3) . . ?
C35 O5 Eu01 133.1(4) . . ?
Eu01 O18 H18A 128.7 . . ?
Eu01 O18 H18B 122.0 . . ?
H18A O18 H18B 101.8 . . ?
C18 O3 Eu02 145.5(5) . . ?
C42 N5 C39 118.8(5) . . ?
C46 N5 C42 120.1(5) . . ?
C46 N5 C39 121.2(5) . . ?
O21 N10 Eu01 57.3(3) . . ?
O21 N10 O20 115.3(5) . . ?
O20 N10 Eu01 58.1(3) . . ?
O22 N10 Eu01 179.8(5) . . ?
O22 N10 O21 122.5(5) . . ?
O22 N10 O20 122.1(5) . . ?
C63 N7 C56 120.6(5) . . ?
C63 N7 C59 119.9(5) . . ?
C59 N7 C56 119.4(5) . . ?
C67 N8 C66 116.6(5) . . ?
C25 N3 C22 119.8(5) . . ?
C29 N3 C22 121.2(6) . . ?
C29 N3 C25 119.0(6) . . ?
C8 N1 C5 118.6(5) . . ?
C8 N1 C12 119.5(5) . . ?
C12 N1 C5 121.9(5) . . ?
O14 N9 Eu02 58.6(3) . . ?
O14 N9 O13 116.2(5) . . ?
O13 N9 Eu02 57.8(3) . . ?
O15 N9 Eu02 175.3(4) . . ?
O15 N9 O14 122.0(5) . . ?
O15 N9 O13 121.8(5) . . ?
H25A O25 H25B 108.7 . . ?
C32 N4 C33 117.0(6) . . ?
N5 C42 H42 119.9 . . ?
N5 C42 C43 120.2(5) . . ?
C43 C42 H42 119.9 . . ?
C50 N6 C49 116.8(6) . . ?
C42 C43 H43 119.4 . . ?
C42 C43 C44 121.2(6) . . ?
C44 C43 H43 119.4 . . ?
O8 C52 C53 115.6(5) . . ?
O7 C52 O8 124.6(5) . . ?
O7 C52 C53 119.8(5) . . ?
C15 N2 C16 117.3(6) . . ?
C54 C55 H55 120.5 . . ?
C54 C55 C56 119.1(6) . . ?
C56 C55 H55 120.5 . . ?
C60 C61 C64 120.8(5) . . ?
C62 C61 C64 121.4(5) . . ?
C62 C61 C60 117.8(6) . . ?
C55 C54 H54 119.5 . . ?
C55 C54 C53 121.0(5) . . ?
C53 C54 H54 119.5 . . ?
C68 C64 C61 119.7(6) . . ?
C68 C64 C65 119.1(6) . . ?
C65 C64 C61 121.2(5) . . ?
C54 C53 C52 120.5(5) . . ?
C54 C53 C58 119.8(5) . . ?
C58 C53 C52 119.8(5) . . ?
C61 C60 H60 120.2 . . ?
C59 C60 C61 119.6(6) . . ?
C59 C60 H60 120.2 . . ?
C46 C45 H45 119.8 . . ?
C46 C45 C44 120.5(6) . . ?
C44 C45 H45 119.8 . . ?
C6 C5 N1 120.8(5) . . ?
C4 C5 N1 117.5(5) . . ?
C4 C5 C6 121.7(6) . . ?
H29A O29 H29B 95.0 . . ?
N12 C74 Co03 177.0(5) . . ?
C20 C19 C24 119.2(6) . . ?
C20 C19 C18 119.6(6) . . ?
C24 C19 C18 121.2(6) . . ?
N5 C46 C45 120.8(6) . . ?
N5 C46 H46 119.6 . . ?
C45 C46 H46 119.6 . . ?
C37 C36 C35 119.7(5) . . ?
C37 C36 C41 119.1(6) . . ?
C41 C36 C35 121.2(5) . . ?
C64 C68 H68 121.0 . . ?
C64 C68 C67 118.1(6) . . ?
C67 C68 H68 121.0 . . ?
N8 C66 H66 118.0 . . ?
N8 C66 C65 124.0(6) . . ?
C65 C66 H66 118.0 . . ?
N1 C8 H8 119.1 . . ?
N1 C8 C9 121.8(6) . . ?
C9 C8 H8 119.1 . . ?
N15 C69 Co03 178.5(6) . . ?
C64 C65 H65 120.7 . . ?
C66 C65 C64 118.6(6) . . ?
C66 C65 H65 120.7 . . ?
C40 C39 N5 120.4(5) . . ?
C40 C39 C38 121.2(6) . . ?
C38 C39 N5 118.4(5) . . ?
N7 C63 H63 119.7 . . ?
N7 C63 C62 120.6(5) . . ?
C62 C63 H63 119.7 . . ?
C55 C56 N7 120.0(5) . . ?
C55 C56 C57 121.5(5) . . ?
C57 C56 N7 118.5(5) . . ?
C56 C57 H57 120.4 . . ?
C56 C57 C58 119.2(5) . . ?
C58 C57 H57 120.4 . . ?
N1 C12 H12 119.7 . . ?
N1 C12 C11 120.6(6) . . ?
C11 C12 H12 119.7 . . ?
C8 C9 H9 119.8 . . ?
C8 C9 C10 120.3(6) . . ?
C10 C9 H9 119.8 . . ?
N13 C70 Co03 176.6(6) . . ?
C22 C21 H21 120.9 . . ?
C22 C21 C20 118.2(6) . . ?
C20 C21 H21 120.9 . . ?
C39 C40 H40 120.1 . . ?
C39 C40 C41 119.7(6) . . ?
C41 C40 H40 120.1 . . ?
N14 C71 Co03 176.8(6) . . ?
C34 C30 C27 120.4(6) . . ?
C31 C30 C34 116.8(6) . . ?
C31 C30 C27 122.7(6) . . ?
C21 C22 N3 118.4(6) . . ?
C23 C22 N3 120.2(6) . . ?
C23 C22 C21 121.4(6) . . ?
C3 C2 C1 119.1(6) . . ?
C3 C2 C7 119.6(6) . . ?
C7 C2 C1 121.4(6) . . ?
C61 C62 H62 119.7 . . ?
C63 C62 C61 120.7(5) . . ?
C63 C62 H62 119.7 . . ?
N17 C72 Co03 179.7(7) . . ?
N8 C67 C68 123.6(6) . . ?
N8 C67 H67 118.2 . . ?
C68 C67 H67 118.2 . . ?
C30 C34 H34 120.2 . . ?
C33 C34 C30 119.6(6) . . ?
C33 C34 H34 120.2 . . ?
C22 C23 H23 120.3 . . ?
C22 C23 C24 119.3(6) . . ?
C24 C23 H23 120.3 . . ?
C25 C26 H26 120.1 . . ?
C25 C26 C27 119.9(6) . . ?
C27 C26 H26 120.1 . . ?
C9 C10 C11 117.1(6) . . ?
C9 C10 C13 120.0(6) . . ?
C11 C10 C13 122.9(6) . . ?
N3 C25 C26 122.5(6) . . ?
N3 C25 H25 118.7 . . ?
C26 C25 H25 118.7 . . ?
C12 C11 C10 120.6(6) . . ?
C12 C11 H11 119.7 . . ?
C10 C11 H11 119.7 . . ?
C53 C58 H58 120.3 . . ?
C57 C58 C53 119.4(6) . . ?
C57 C58 H58 120.3 . . ?
N7 C59 C60 121.4(5) . . ?
N7 C59 H59 119.3 . . ?
C60 C59 H59 119.3 . . ?
C19 C20 C21 121.3(6) . . ?
C19 C20 H20 119.3 . . ?
C21 C20 H20 119.3 . . ?
C5 C6 H6 121.0 . . ?
C7 C6 C5 118.1(6) . . ?
C7 C6 H6 121.0 . . ?
C36 C37 H37 119.3 . . ?
C38 C37 C36 121.5(6) . . ?
C38 C37 H37 119.3 . . ?
O2 C1 O1 125.1(6) . . ?
O2 C1 C2 116.5(6) . . ?
O1 C1 C2 118.4(6) . . ?
C19 C24 H24 119.8 . . ?
C23 C24 C19 120.5(7) . . ?
C23 C24 H24 119.8 . . ?
O4 C18 O3 124.2(6) . . ?
O4 C18 C19 119.8(6) . . ?
O3 C18 C19 116.1(6) . . ?
C26 C27 C30 122.3(6) . . ?
C28 C27 C30 121.3(5) . . ?
C28 C27 C26 116.4(6) . . ?
C13 C14 H14 120.6 . . ?
C15 C14 H14 120.6 . . ?
C15 C14 C13 118.8(7) . . ?
C75 O23 H23A 109.0 . . ?
C39 C38 H38 120.7 . . ?
C37 C38 C39 118.7(6) . . ?
C37 C38 H38 120.7 . . ?
N4 C33 C34 123.6(6) . . ?
N4 C33 H33 118.2 . . ?
C34 C33 H33 118.2 . . ?
O6 C35 C36 116.6(5) . . ?
O5 C35 O6 124.2(6) . . ?
O5 C35 C36 119.1(6) . . ?
C2 C3 H3 119.8 . . ?
C4 C3 C2 120.4(6) . . ?
C4 C3 H3 119.8 . . ?
N3 C29 H29 119.8 . . ?
N3 C29 C28 120.3(6) . . ?
C28 C29 H29 119.8 . . ?
C5 C4 C3 119.1(6) . . ?
C5 C4 H4 120.4 . . ?
C3 C4 H4 120.4 . . ?
C27 C28 H28 119.1 . . ?
C29 C28 C27 121.8(6) . . ?
C29 C28 H28 119.1 . . ?
C14 C13 C10 120.3(6) . . ?
C17 C13 C10 122.1(6) . . ?
C17 C13 C14 117.6(6) . . ?
C43 C44 C45 117.2(6) . . ?
C43 C44 C47 120.5(6) . . ?
C45 C44 C47 122.2(5) . . ?
C36 C41 H41 120.1 . . ?
C40 C41 C36 119.8(6) . . ?
C40 C41 H41 120.1 . . ?
C2 C7 H7 119.5 . . ?
C6 C7 C2 121.1(6) . . ?
C6 C7 H7 119.5 . . ?
C30 C31 H31 120.1 . . ?
C32 C31 C30 119.7(6) . . ?
C32 C31 H31 120.1 . . ?
N16 C73 Co03 175.5(6) . . ?
C51 C47 C44 120.4(6) . . ?
C51 C47 C48 118.3(6) . . ?
C48 C47 C44 121.3(6) . . ?
C47 C51 H51 120.7 . . ?
C47 C51 C50 118.6(6) . . ?
C50 C51 H51 120.7 . . ?
C47 C48 H48 120.9 . . ?
C49 C48 C47 118.2(7) . . ?
C49 C48 H48 120.9 . . ?
N6 C50 C51 123.9(6) . . ?
N6 C50 H50 118.0 . . ?
C51 C50 H50 118.0 . . ?
N4 C32 C31 123.2(7) . . ?
N4 C32 H32 118.4 . . ?
C31 C32 H32 118.4 . . ?
N2 C15 C14 124.3(7) . . ?
N2 C15 H15 117.9 . . ?
C14 C15 H15 117.9 . . ?
N6 C49 C48 124.0(7) . . ?
N6 C49 H49 118.0 . . ?
C48 C49 H49 118.0 . . ?
C13 C17 H17 120.5 . . ?
C13 C17 C16 119.0(7) . . ?
C16 C17 H17 120.5 . . ?
N2 C16 C17 123.0(7) . . ?
N2 C16 H16 118.5 . . ?
C17 C16 H16 118.5 . . ?
H24A O24 H24B 102.3 . . ?
H28A O28 H28B 104.0 . . ?
H27A O27 H27B 117.9 . . ?
O23 C75 H75A 109.5 . . ?
O23 C75 H75B 109.5 . . ?
O23 C75 H75C 109.5 . . ?
H75A C75 H75B 109.5 . . ?
H75A C75 H75C 109.5 . . ?
H75B C75 H75C 109.5 . . ?
O31 N11 O30 122.8(11) . . ?
O31 N11 O32 127.2(11) . . ?
O32 N11 O30 109.5(11) . . ?
H33A O33 H33B 105.1 . . ?

loop_
_geom_bond_atom_site_label_1
_geom_bond_atom_site_label_2
_geom_bond_distance
_geom_bond_site_symmetry_2
_geom_bond_publ_flag
Eu01 O21 2.499(4) . ?
Eu01 O8 2.346(4) . ?
Eu01 O17 2.384(4) . ?
Eu01 O19 2.400(4) . ?
Eu01 O16 2.387(4) . ?
Eu01 O20 2.517(4) . ?
Eu01 O5 2.408(4) . ?
Eu01 O18 2.374(4) . ?
Eu01 N10 2.947(5) . ?
Eu01 H19A 2.7605 . ?
Eu02 O14 2.520(4) . ?
Eu02 O11 2.373(4) . ?
Eu02 O9 2.402(4) . ?
Eu02 O2 2.360(5) . ?
Eu02 O10 2.403(4) . ?
Eu02 O12 2.404(4) . ?
Eu02 O13 2.501(4) . ?
Eu02 O3 2.343(5) . ?
Eu02 N9 2.936(6) . ?
Eu02 H10A 2.7982 . ?
Co03 C74 1.893(6) . ?
Co03 C69 1.876(7) . ?
Co03 C70 1.900(6) . ?
Co03 C71 1.890(6) . ?
Co03 C72 1.923(7) . ?
Co03 C73 1.904(7) . ?
O14 N9 1.267(6) . ?
O21 N10 1.277(6) . ?
O8 C52 1.265(7) . ?
O7 C52 1.248(7) . ?
O11 H11A 0.9543 . ?
O11 H11B 0.8768 . ?
O17 H17A 0.9083 . ?
O17 H17B 0.8407 . ?
O9 H9A 0.9451 . ?
O9 H9B 0.8916 . ?
O6 C35 1.270(7) . ?
O19 H19A 0.8613 . ?
O19 H19B 0.8645 . ?
O16 H16A 0.8614 . ?
O16 H16B 0.9359 . ?
O2 C1 1.248(8) . ?
O4 C18 1.262(8) . ?
O10 H10A 0.8467 . ?
O10 H10B 0.9393 . ?
O20 N10 1.279(6) . ?
O12 H12A 0.8775 . ?
O12 H12B 0.9717 . ?
O13 N9 1.277(7) . ?
O5 C35 1.266(7) . ?
O18 H18A 0.9100 . ?
O18 H18B 0.8848 . ?
O1 C1 1.256(8) . ?
O3 C18 1.264(8) . ?
N5 C42 1.356(7) . ?
N5 C46 1.353(8) . ?
N5 C39 1.453(7) . ?
O22 N10 1.208(6) . ?
N12 C74 1.156(8) . ?
N7 C63 1.355(7) . ?
N7 C56 1.450(7) . ?
N7 C59 1.358(7) . ?
N14 C71 1.155(8) . ?
N8 C66 1.349(8) . ?
N8 C67 1.336(8) . ?
N3 C22 1.452(8) . ?
N3 C25 1.351(8) . ?
N3 C29 1.346(8) . ?
N1 C5 1.457(8) . ?
N1 C8 1.350(8) . ?
N1 C12 1.357(8) . ?
N9 O15 1.219(7) . ?
O25 H25A 0.8990 . ?
O25 H25B 0.8886 . ?
N4 C33 1.338(9) . ?
N4 C32 1.338(9) . ?
C42 H42 0.9300 . ?
C42 C43 1.369(8) . ?
N13 C70 1.158(8) . ?
N6 C50 1.328(9) . ?
N6 C49 1.344(9) . ?
N16 C73 1.148(8) . ?
C43 H43 0.9300 . ?
C43 C44 1.387(8) . ?
C52 C53 1.511(8) . ?
N2 C15 1.324(9) . ?
N2 C16 1.336(9) . ?
C55 H55 0.9300 . ?
C55 C54 1.363(8) . ?
C55 C56 1.386(8) . ?
C61 C64 1.492(8) . ?
C61 C60 1.403(8) . ?
C61 C62 1.392(8) . ?
N17 C72 1.135(8) . ?
N15 C69 1.149(8) . ?
C54 H54 0.9300 . ?
C54 C53 1.395(8) . ?
O31 N11 1.171(8) . ?
C64 C68 1.382(8) . ?
C64 C65 1.387(8) . ?
C53 C58 1.401(8) . ?
C60 H60 0.9300 . ?
C60 C59 1.362(8) . ?
C45 H45 0.9300 . ?
C45 C46 1.370(8) . ?
C45 C44 1.391(9) . ?
C5 C6 1.391(9) . ?
C5 C4 1.377(9) . ?
O29 H29A 0.9491 . ?
O29 H29B 0.9493 . ?
C19 C20 1.377(9) . ?
C19 C24 1.390(9) . ?
C19 C18 1.516(9) . ?
C46 H46 0.9300 . ?
C36 C37 1.390(8) . ?
C36 C35 1.498(8) . ?
C36 C41 1.399(8) . ?
C68 H68 0.9300 . ?
C68 C67 1.404(8) . ?
C66 H66 0.9300 . ?
C66 C65 1.375(9) . ?
C8 H8 0.9300 . ?
C8 C9 1.356(9) . ?
C65 H65 0.9300 . ?
C39 C40 1.383(8) . ?
C39 C38 1.390(8) . ?
C63 H63 0.9300 . ?
C63 C62 1.363(8) . ?
C56 C57 1.389(8) . ?
C57 H57 0.9300 . ?
C57 C58 1.390(8) . ?
C12 H12 0.9300 . ?
C12 C11 1.367(9) . ?
C9 H9 0.9300 . ?
C9 C10 1.393(9) . ?
C21 H21 0.9300 . ?
C21 C22 1.388(9) . ?
C21 C20 1.395(9) . ?
C40 H40 0.9300 . ?
C40 C41 1.386(8) . ?
C30 C34 1.396(9) . ?
C30 C27 1.479(9) . ?
C30 C31 1.390(9) . ?
C22 C23 1.379(9) . ?
C2 C1 1.514(9) . ?
C2 C3 1.382(9) . ?
C2 C7 1.386(9) . ?
C62 H62 0.9300 . ?
C67 H67 0.9300 . ?
C34 H34 0.9300 . ?
C34 C33 1.374(9) . ?
C23 H23 0.9300 . ?
C23 C24 1.388(10) . ?
C26 H26 0.9300 . ?
C26 C25 1.353(9) . ?
C26 C27 1.399(8) . ?
C10 C11 1.402(9) . ?
C10 C13 1.478(8) . ?
C25 H25 0.9300 . ?
C11 H11 0.9300 . ?
C58 H58 0.9300 . ?
C59 H59 0.9300 . ?
C20 H20 0.9300 . ?
C6 H6 0.9300 . ?
C6 C7 1.378(9) . ?
C37 H37 0.9300 . ?
C37 C38 1.373(8) . ?
C24 H24 0.9300 . ?
C27 C28 1.388(9) . ?
C14 H14 0.9300 . ?
C14 C13 1.396(9) . ?
C14 C15 1.377(9) . ?
O23 C75 1.329(12) . ?
O23 H23A 0.9203 . ?
C38 H38 0.9300 . ?
C33 H33 0.9300 . ?
C3 H3 0.9300 . ?
C3 C4 1.379(9) . ?
C29 H29 0.9300 . ?
C29 C28 1.365(9) . ?
C4 H4 0.9300 . ?
C28 H28 0.9300 . ?
C13 C17 1.390(10) . ?
C44 C47 1.480(9) . ?
C41 H41 0.9300 . ?
C7 H7 0.9300 . ?
C31 H31 0.9300 . ?
C31 C32 1.382(10) . ?
C47 C51 1.386(9) . ?
C47 C48 1.399(9) . ?
C51 H51 0.9300 . ?
C51 C50 1.389(9) . ?
C48 H48 0.9300 . ?
C48 C49 1.380(9) . ?
C50 H50 0.9300 . ?
C32 H32 0.9300 . ?
C15 H15 0.9300 . ?
C49 H49 0.9300 . ?
C17 H17 0.9300 . ?
C17 C16 1.394(9) . ?
C16 H16 0.9300 . ?
O24 H24A 0.9538 . ?
O24 H24B 0.8720 . ?
O28 H28A 0.8802 . ?
O28 H28B 0.9709 . ?
O27 H27A 0.8972 . ?
O27 H27B 0.8209 . ?
C75 H75A 0.9600 . ?
C75 H75B 0.9600 . ?
C75 H75C 0.9600 . ?
O30 N11 1.260(8) . ?
N11 O32 1.256(8) . ?
O33 H33A 0.8708 . ?
O33 H33B 0.8804 . ?

loop_
_geom_torsion_atom_site_label_1
_geom_torsion_atom_site_label_2
_geom_torsion_atom_site_label_3
_geom_torsion_atom_site_label_4
_geom_torsion
_geom_torsion_site_symmetry_1
_geom_torsion_site_symmetry_2
_geom_torsion_site_symmetry_3
_geom_torsion_site_symmetry_4
_geom_torsion_publ_flag
Eu01 O21 N10 O20 -1.2(5) . . . . ?
Eu01 O21 N10 O22 180.0(5) . . . . ?
Eu01 O8 C52 O7 38.7(9) . . . . ?
Eu01 O8 C52 C53 -140.6(4) . . . . ?
Eu01 O20 N10 O21 1.2(5) . . . . ?
Eu01 O20 N10 O22 180.0(5) . . . . ?
Eu01 O5 C35 O6 -20.6(9) . . . . ?
Eu01 O5 C35 C36 159.0(4) . . . . ?
Eu02 O14 N9 O13 -5.6(5) . . . . ?
Eu02 O14 N9 O15 174.5(5) . . . . ?
Eu02 O2 C1 O1 10.5(11) . . . . ?
Eu02 O2 C1 C2 -170.8(4) . . . . ?
Eu02 O13 N9 O14 5.7(5) . . . . ?
Eu02 O13 N9 O15 -174.4(5) . . . . ?
Eu02 O3 C18 O4 25.5(12) . . . . ?
Eu02 O3 C18 C19 -154.8(6) . . . . ?
O8 C52 C53 C54 -4.2(8) . . . . ?
O8 C52 C53 C58 174.5(5) . . . . ?
O7 C52 C53 C54 176.4(5) . . . . ?
O7 C52 C53 C58 -4.9(8) . . . . ?
N5 C42 C43 C44 -2.5(9) . . . . ?
N5 C39 C40 C41 177.7(5) . . . . ?
N5 C39 C38 C37 -176.8(5) . . . . ?
N7 C63 C62 C61 1.7(9) . . . . ?
N7 C56 C57 C58 -176.8(5) . . . . ?
N8 C66 C65 C64 -1.1(10) . . . . ?
N3 C22 C23 C24 -178.1(6) . . . . ?
N3 C29 C28 C27 0.6(9) . . . . ?
N1 C5 C6 C7 -176.1(5) . . . . ?
N1 C5 C4 C3 177.0(6) . . . . ?
N1 C8 C9 C10 0.0(10) . . . . ?
N1 C12 C11 C10 -1.1(9) . . . . ?
C42 N5 C46 C45 0.8(9) . . . . ?
C42 N5 C39 C40 -142.7(6) . . . . ?
C42 N5 C39 C38 36.2(8) . . . . ?
C42 C43 C44 C45 2.4(9) . . . . ?
C42 C43 C44 C47 -175.9(6) . . . . ?
C43 C44 C47 C51 142.4(6) . . . . ?
C43 C44 C47 C48 -37.4(9) . . . . ?
C52 C53 C58 C57 179.3(6) . . . . ?
C55 C54 C53 C52 -179.9(5) . . . . ?
C55 C54 C53 C58 1.4(9) . . . . ?
C55 C56 C57 C58 1.4(9) . . . . ?
C61 C64 C68 C67 -177.5(5) . . . . ?
C61 C64 C65 C66 178.4(6) . . . . ?
C61 C60 C59 N7 1.6(9) . . . . ?
C54 C55 C56 N7 176.2(5) . . . . ?
C54 C55 C56 C57 -2.0(9) . . . . ?
C54 C53 C58 C57 -2.0(9) . . . . ?
C64 C61 C60 C59 179.2(6) . . . . ?
C64 C61 C62 C63 179.2(6) . . . . ?
C64 C68 C67 N8 -1.0(9) . . . . ?
C60 C61 C64 C68 -142.5(6) . . . . ?
C60 C61 C64 C65 39.1(9) . . . . ?
C60 C61 C62 C63 0.0(9) . . . . ?
C45 C44 C47 C51 -35.9(9) . . . . ?
C45 C44 C47 C48 144.4(6) . . . . ?
C5 N1 C8 C9 177.3(6) . . . . ?
C5 N1 C12 C11 -176.8(6) . . . . ?
C5 C6 C7 C2 -1.2(9) . . . . ?
C46 N5 C42 C43 0.8(8) . . . . ?
C46 N5 C39 C40 36.8(8) . . . . ?
C46 N5 C39 C38 -144.4(6) . . . . ?
C46 C45 C44 C43 -0.7(9) . . . . ?
C46 C45 C44 C47 177.5(6) . . . . ?
C36 C37 C38 C39 -1.0(9) . . . . ?
C68 C64 C65 C66 0.1(9) . . . . ?
C66 N8 C67 C68 0.1(9) . . . . ?
C8 N1 C5 C6 134.5(6) . . . . ?
C8 N1 C5 C4 -44.0(8) . . . . ?
C8 N1 C12 C11 2.4(9) . . . . ?
C8 C9 C10 C11 1.2(9) . . . . ?
C8 C9 C10 C13 -178.4(6) . . . . ?
C65 C64 C68 C67 0.9(9) . . . . ?
C39 N5 C42 C43 -179.7(5) . . . . ?
C39 N5 C46 C45 -178.7(5) . . . . ?
C39 C40 C41 C36 -0.9(9) . . . . ?
C63 N7 C56 C55 135.6(6) . . . . ?
C63 N7 C56 C57 -46.1(8) . . . . ?
C63 N7 C59 C60 0.0(9) . . . . ?
C56 N7 C63 C62 174.0(5) . . . . ?
C56 N7 C59 C60 -175.7(5) . . . . ?
C56 C55 C54 C53 0.5(9) . . . . ?
C56 C57 C58 C53 0.6(9) . . . . ?
C12 N1 C5 C6 -46.4(8) . . . . ?
C12 N1 C5 C4 135.1(6) . . . . ?
C12 N1 C8 C9 -1.8(9) . . . . ?
C9 C10 C11 C12 -0.6(9) . . . . ?
C9 C10 C13 C14 26.3(9) . . . . ?
C9 C10 C13 C17 -152.9(7) . . . . ?
C21 C22 C23 C24 0.7(10) . . . . ?
C40 C39 C38 C37 2.0(9) . . . . ?
C30 C34 C33 N4 -1.0(12) . . . . ?
C30 C27 C28 C29 -178.2(6) . . . . ?
C30 C31 C32 N4 -0.6(11) . . . . ?
C22 N3 C25 C26 -178.4(6) . . . . ?
C22 N3 C29 C28 177.7(5) . . . . ?
C22 C21 C20 C19 1.4(10) . . . . ?
C22 C23 C24 C19 1.1(11) . . . . ?
C2 C3 C4 C5 -0.6(10) . . . . ?
C62 C61 C64 C68 38.3(9) . . . . ?
C62 C61 C64 C65 -140.1(6) . . . . ?
C62 C61 C60 C59 -1.6(9) . . . . ?
C67 N8 C66 C65 1.0(9) . . . . ?
C34 C30 C27 C26 -156.9(6) . . . . ?
C34 C30 C27 C28 22.5(9) . . . . ?
C34 C30 C31 C32 -1.8(10) . . . . ?
C26 C27 C28 C29 1.2(9) . . . . ?
C10 C13 C17 C16 178.5(6) . . . . ?
C25 N3 C22 C21 -38.5(8) . . . . ?
C25 N3 C22 C23 140.3(6) . . . . ?
C25 N3 C29 C28 -1.6(9) . . . . ?
C25 C26 C27 C30 177.5(6) . . . . ?
C25 C26 C27 C28 -1.9(9) . . . . ?
C11 C10 C13 C14 -153.3(6) . . . . ?
C11 C10 C13 C17 27.5(10) . . . . ?
C59 N7 C63 C62 -1.7(8) . . . . ?
C59 N7 C56 C55 -48.7(8) . . . . ?
C59 N7 C56 C57 129.6(6) . . . . ?
C20 C19 C24 C23 -1.6(10) . . . . ?
C20 C19 C18 O4 -167.9(6) . . . . ?
C20 C19 C18 O3 12.5(9) . . . . ?
C20 C21 C22 N3 176.9(6) . . . . ?
C20 C21 C22 C23 -1.9(10) . . . . ?
C6 C5 C4 C3 -1.5(10) . . . . ?
C37 C36 C35 O6 13.9(8) . . . . ?
C37 C36 C35 O5 -165.7(6) . . . . ?
C37 C36 C41 C40 1.9(9) . . . . ?
C1 C2 C3 C4 -178.1(6) . . . . ?
C1 C2 C7 C6 179.1(6) . . . . ?
C24 C19 C20 C21 0.3(10) . . . . ?
C24 C19 C18 O4 12.1(10) . . . . ?
C24 C19 C18 O3 -167.6(6) . . . . ?
C18 C19 C20 C21 -179.7(6) . . . . ?
C18 C19 C24 C23 178.4(6) . . . . ?
C27 C30 C34 C33 -178.6(6) . . . . ?
C27 C30 C31 C32 179.4(6) . . . . ?
C27 C26 C25 N3 1.0(10) . . . . ?
C14 C13 C17 C16 -0.7(10) . . . . ?
C38 C39 C40 C41 -1.1(9) . . . . ?
C33 N4 C32 C31 2.2(10) . . . . ?
C35 C36 C37 C38 180.0(6) . . . . ?
C35 C36 C41 C40 -179.0(5) . . . . ?
C3 C2 C1 O2 160.8(6) . . . . ?
C3 C2 C1 O1 -20.4(9) . . . . ?
C3 C2 C7 C6 -0.7(9) . . . . ?
C29 N3 C22 C21 142.2(6) . . . . ?
C29 N3 C22 C23 -39.0(8) . . . . ?
C29 N3 C25 C26 0.9(9) . . . . ?
C4 C5 C6 C7 2.4(9) . . . . ?
C13 C10 C11 C12 179.0(6) . . . . ?
C13 C14 C15 N2 -0.5(10) . . . . ?
C13 C17 C16 N2 1.2(12) . . . . ?
C44 C45 C46 N5 -0.8(9) . . . . ?
C44 C47 C51 C50 -179.0(5) . . . . ?
C44 C47 C48 C49 -179.3(6) . . . . ?
C41 C36 C37 C38 -0.9(9) . . . . ?
C41 C36 C35 O6 -165.1(6) . . . . ?
C41 C36 C35 O5 15.2(9) . . . . ?
C7 C2 C1 O2 -18.9(9) . . . . ?
C7 C2 C1 O1 159.8(6) . . . . ?
C7 C2 C3 C4 1.6(10) . . . . ?
C31 C30 C34 C33 2.5(10) . . . . ?
C31 C30 C27 C26 21.9(9) . . . . ?
C31 C30 C27 C28 -158.7(6) . . . . ?
C47 C51 C50 N6 -2.3(10) . . . . ?
C47 C48 C49 N6 -1.3(10) . . . . ?
C51 C47 C48 C49 0.9(9) . . . . ?
C48 C47 C51 C50 0.7(9) . . . . ?
C50 N6 C49 C48 -0.2(10) . . . . ?
C32 N4 C33 C34 -1.4(11) . . . . ?
C15 N2 C16 C17 -1.3(11) . . . . ?
C15 C14 C13 C10 -178.9(6) . . . . ?
C15 C14 C13 C17 0.4(9) . . . . ?
C49 N6 C50 C51 2.0(9) . . . . ?
C16 N2 C15 C14 0.9(10) . . . . ?
